data_4325605
loop_
_publ_author_name
'Galina V. Romanenko'
'Ksenia Yu. Maryunina'
'Artem S. Bogomyakov'
'Renad Z. Sagdeev'
'Victor I. Ovcharenko'

_publ_section_title
;
 Relationship between the Thermally Induced Reorientations of Aromatic
 Solvate Molecules in Cu(hfac)2- Nitroxide Breathing Crystals and the
 Character of the Magnetic Anomaly
;
_journal_name_full 'Inorganic Chemistry'
_journal_page_first 6597
_journal_page_last 6609
_journal_paper_doi 10.1021/ic200444e
_journal_volume 50
_journal_year 2011
_chemical_formula_sum 'C28 H30 Cu F12 N4 O6'
_chemical_formula_weight 810.10
_chemical_name_systematic
; 
 ? 
;
_space_group_IT_number 2
_symmetry_cell_setting triclinic
_symmetry_space_group_name_Hall '-P 1'
_symmetry_space_group_name_H-M 'P -1'
_atom_sites_solution_hydrogens geom
_atom_sites_solution_primary direct
_atom_sites_solution_secondary difmap
_audit_creation_method SHELXL-97
_cell_angle_alpha 98.478(2)
_cell_angle_beta 107.670(2)
_cell_angle_gamma 100.577(2)
_cell_formula_units_Z 2
_cell_length_a 10.4039(16)
_cell_length_b 12.996(2)
_cell_length_c 13.595(2)
_cell_measurement_reflns_used 4251
_cell_measurement_temperature 180(2)
_cell_measurement_theta_max 26.08
_cell_measurement_theta_min 2.34
_cell_volume 1680.7(4)
_computing_cell_refinement 'Bruker SMART'
_computing_data_collection 'Bruker SMART'
_computing_data_reduction 'Bruker SAINT'
_computing_molecular_graphics 'Bruker SHELXTL'
_computing_publication_material 'Bruker SHELXTL'
_computing_structure_refinement 'SHELXL-97 (Sheldrick, 1997)'
_computing_structure_solution 'SHELXS-97 (Sheldrick, 1990)'
_diffrn_ambient_temperature 180(2)
_diffrn_measured_fraction_theta_full 0.975
_diffrn_measured_fraction_theta_max 0.975
_diffrn_measurement_device_type 'CCD area detector'
_diffrn_measurement_method 'phi and omega scans'
_diffrn_radiation_monochromator graphite
_diffrn_radiation_source 'fine-focus sealed tube'
_diffrn_radiation_type MoK\a
_diffrn_radiation_wavelength 0.71073
_diffrn_reflns_av_R_equivalents 0.0290
_diffrn_reflns_av_sigmaI/netI 0.0488
_diffrn_reflns_limit_h_max 13
_diffrn_reflns_limit_h_min -13
_diffrn_reflns_limit_k_max 15
_diffrn_reflns_limit_k_min -16
_diffrn_reflns_limit_l_max 16
_diffrn_reflns_limit_l_min -17
_diffrn_reflns_number 12797
_diffrn_reflns_theta_full 26.60
_diffrn_reflns_theta_max 26.60
_diffrn_reflns_theta_min 2.03
_exptl_absorpt_coefficient_mu 0.763
_exptl_absorpt_correction_type none
_exptl_crystal_colour black
_exptl_crystal_density_diffrn 1.601
_exptl_crystal_description bulk
_exptl_crystal_F_000 822
_exptl_crystal_size_max 0.20
_exptl_crystal_size_mid 0.20
_exptl_crystal_size_min 0.10
_refine_diff_density_max 0.621
_refine_diff_density_min -0.348
_refine_diff_density_rms 0.072
_refine_ls_extinction_method none
_refine_ls_goodness_of_fit_ref 1.094
_refine_ls_hydrogen_treatment constr
_refine_ls_matrix_type fullcycle
_refine_ls_number_parameters 475
_refine_ls_number_reflns 6868
_refine_ls_number_restraints 0
_refine_ls_restrained_S_all 1.094
_refine_ls_R_factor_all 0.0619
_refine_ls_R_factor_gt 0.0461
_refine_ls_shift/su_max 0.002
_refine_ls_shift/su_mean 0.000
_refine_ls_structure_factor_coef Fsqd
_refine_ls_weighting_details 'calc w=1/[\s^2^(Fo^2^)+(0.0782P)^2^+0.0000P] where P=(Fo^2^+2Fc^2^)/3'
_refine_ls_weighting_scheme calc
_refine_ls_wR_factor_gt 0.1254
_refine_ls_wR_factor_ref 0.1353
_reflns_number_gt 5371
_reflns_number_total 6868
_reflns_threshold_expression >2sigma(I)
_cod_data_source_file ic200444e_si_002_10.cif
_cod_data_source_block phet180
_cod_original_cell_volume 1680.8(4)
_cod_database_code 4325605

loop_
_symmetry_equiv_pos_as_xyz
'x, y, z'
'-x, -y, -z'

loop_
_atom_site_label
_atom_site_type_symbol
_atom_site_fract_x
_atom_site_fract_y
_atom_site_fract_z
_atom_site_U_iso_or_equiv
_atom_site_adp_type
_atom_site_occupancy
_atom_site_symmetry_multiplicity
_atom_site_calc_flag
_atom_site_refinement_flags
Cu1 Cu 0.0000 0.0000 0.0000 0.02562(13) Uani 1 2 d S
O1 O 0.15886(19) 0.12954(16) 0.03808(15) 0.0418(5) Uani 1 1 d .
C1 C 0.3405(3) 0.2578(3) 0.0298(3) 0.0491(8) Uani 1 1 d .
F1 F 0.2616(3) 0.3214(2) 0.0013(3) 0.1167(12) Uani 1 1 d .
F2 F 0.4068(3) 0.2895(2) 0.13353(18) 0.1007(10) Uani 1 1 d .
F3 F 0.4388(2) 0.27454(16) -0.01266(18) 0.0671(6) Uani 1 1 d .
C2 C 0.2581(3) 0.1416(2) 0.0032(2) 0.0389(6) Uani 1 1 d .
C3 C 0.2994(3) 0.0652(2) -0.0533(2) 0.0411(7) Uani 1 1 d .
H3A H 0.3748 0.0875 -0.0770 0.049 Uiso 1 1 calc R
C4 C 0.2348(3) -0.0436(2) -0.0770(2) 0.0393(6) Uani 1 1 d .
C5 C 0.2858(4) -0.1204(3) -0.1429(3) 0.0543(8) Uani 1 1 d .
F4 F 0.3955(3) -0.07647(19) -0.1643(3) 0.1075(10) Uani 1 1 d .
F5 F 0.1846(3) -0.1675(2) -0.23305(19) 0.0949(8) Uani 1 1 d .
F6 F 0.3167(3) -0.1990(2) -0.0962(2) 0.0942(8) Uani 1 1 d .
O2 O 0.1388(2) -0.08893(16) -0.05035(16) 0.0420(5) Uani 1 1 d .
Cu2 Cu 0.5000 0.5000 0.5000 0.03116(14) Uani 1 2 d S
O3 O 0.5062(2) 0.55666(14) 0.37514(15) 0.0360(4) Uani 1 1 d .
C6 C 0.5458(4) 0.5742(3) 0.2175(3) 0.0567(9) Uani 1 1 d .
F7 F 0.4112(3) 0.5656(2) 0.17180(18) 0.0895(8) Uani 1 1 d .
F8 F 0.6040(3) 0.67664(18) 0.24059(19) 0.0897(8) Uani 1 1 d .
F9 F 0.5855(3) 0.5237(2) 0.14569(18) 0.0923(9) Uani 1 1 d .
C7 C 0.5757(3) 0.5297(2) 0.3189(2) 0.0395(6) Uani 1 1 d .
C8 C 0.6716(3) 0.4681(2) 0.3386(2) 0.0435(7) Uani 1 1 d .
H8A H 0.7155 0.4526 0.2881 0.052 Uiso 1 1 calc R
C9 C 0.7057(3) 0.4280(2) 0.4292(2) 0.0339(6) Uani 1 1 d .
C10 C 0.8159(3) 0.3631(2) 0.4477(3) 0.0429(7) Uani 1 1 d .
F10 F 0.8857(2) 0.36683(17) 0.38077(18) 0.0669(6) Uani 1 1 d .
F11 F 0.9077(2) 0.39730(19) 0.54443(18) 0.0769(7) Uani 1 1 d .
F12 F 0.7592(2) 0.26103(15) 0.43722(18) 0.0624(5) Uani 1 1 d .
O4 O 0.65481(18) 0.43538(14) 0.50168(14) 0.0325(4) Uani 1 1 d .
O01 O 0.04644(18) -0.01516(14) 0.15161(14) 0.0322(4) Uani 1 1 d .
N1 N 0.1640(2) -0.03225(16) 0.20724(17) 0.0306(5) Uani 1 1 d .
C01 C 0.1748(3) -0.1427(2) 0.2241(2) 0.0337(6) Uani 1 1 d .
C02 C 0.0966(3) -0.1651(3) 0.3007(3) 0.0483(8) Uani 1 1 d .
H02A H -0.0035 -0.1771 0.2639 0.072 Uiso 1 1 calc R
H02B H 0.1275 -0.1034 0.3605 0.072 Uiso 1 1 calc R
H02C H 0.1159 -0.2290 0.3267 0.072 Uiso 1 1 calc R
C03 C 0.1098(3) -0.2256(2) 0.1214(2) 0.0410(7) Uani 1 1 d .
H03A H 0.0090 -0.2331 0.0956 0.062 Uiso 1 1 calc R
H03B H 0.1291 -0.2946 0.1333 0.062 Uiso 1 1 calc R
H03C H 0.1490 -0.2028 0.0689 0.062 Uiso 1 1 calc R
C04 C 0.3353(3) -0.1226(2) 0.2747(2) 0.0349(6) Uani 1 1 d .
C05 C 0.4078(3) -0.1373(2) 0.1927(2) 0.0425(7) Uani 1 1 d .
H05A H 0.5083 -0.1235 0.2290 0.064 Uiso 1 1 calc R
H05B H 0.3889 -0.0869 0.1463 0.064 Uiso 1 1 calc R
H05C H 0.3726 -0.2108 0.1505 0.064 Uiso 1 1 calc R
C06 C 0.3860(4) -0.1822(3) 0.3608(2) 0.0502(8) Uani 1 1 d .
H06A H 0.4879 -0.1643 0.3873 0.075 Uiso 1 1 calc R
H06B H 0.3507 -0.2596 0.3319 0.075 Uiso 1 1 calc R
H06C H 0.3521 -0.1615 0.4188 0.075 Uiso 1 1 calc R
N2 N 0.3727(2) -0.00474(18) 0.32062(18) 0.0369(5) Uani 1 1 d .
O02 O 0.4928(2) 0.04449(17) 0.38597(17) 0.0509(6) Uani 1 1 d .
C07 C 0.2722(3) 0.0438(2) 0.2735(2) 0.0305(5) Uani 1 1 d .
C08 C 0.2806(3) 0.1563(2) 0.2979(2) 0.0305(5) Uani 1 1 d .
C09 C 0.3894(3) 0.2380(2) 0.3715(2) 0.0350(6) Uani 1 1 d .
H09A H 0.4752 0.2271 0.4135 0.042 Uiso 1 1 calc R
N3 N 0.3576(2) 0.33167(18) 0.37499(17) 0.0346(5) Uani 1 1 d .
N4 N 0.2278(2) 0.31177(17) 0.30238(16) 0.0315(5) Uani 1 1 d .
C041 C 0.1604(3) 0.3999(2) 0.2861(2) 0.0392(6) Uani 1 1 d .
H04A H 0.2317 0.4647 0.2921 0.047 Uiso 1 1 calc R
H04B H 0.1220 0.4153 0.3435 0.047 Uiso 1 1 calc R
C042 C 0.0466(3) 0.3801(2) 0.1829(2) 0.0418(7) Uani 1 1 d .
H04C H -0.0252 0.3152 0.1760 0.050 Uiso 1 1 calc R
H04D H 0.0843 0.3664 0.1249 0.050 Uiso 1 1 calc R
C043 C -0.0198(4) 0.4742(3) 0.1723(3) 0.0495(8) Uani 1 1 d .
H04E H -0.0505 0.4907 0.2337 0.059 Uiso 1 1 calc R
H04F H 0.0517 0.5376 0.1753 0.059 Uiso 1 1 calc R
C044 C -0.1411(4) 0.4577(3) 0.0735(3) 0.0662(10) Uani 1 1 d .
H04G H -0.1775 0.5221 0.0736 0.099 Uiso 1 1 calc R
H04H H -0.2139 0.3962 0.0702 0.099 Uiso 1 1 calc R
H04I H -0.1115 0.4439 0.0119 0.099 Uiso 1 1 calc R
C010 C 0.1787(2) 0.20758(17) 0.25572(17) 0.0312(6) Uani 1 1 d .
H01A H 0.0903 0.1751 0.2034 0.037 Uiso 1 1 calc R
C1S C 1.0533(2) 1.03306(17) 0.51316(17) 0.0515(16) Uani 0.50 1 d PR
C2S C 0.9240(2) 1.03374(17) 0.44401(17) 0.063(3) Uani 0.50 1 d PR
H2SA H 0.9130 1.0935 0.4110 0.075 Uiso 0.50 1 d PR
C3S C 0.8107(2) 0.94791(17) 0.42264(17) 0.097(4) Uani 0.50 1 d PR
H3SA H 0.7214 0.9484 0.3749 0.117 Uiso 0.50 1 d PR
C4S C 0.8267(2) 0.86140(17) 0.47043(17) 0.068(3) Uani 0.50 1 d PR
H4SA H 0.7484 0.8021 0.4557 0.082 Uiso 0.50 1 d PR
C5S C 0.9560(2) 0.86072(17) 0.53958(17) 0.078(2) Uani 0.50 1 d PR
H5SA H 0.9670 0.8010 0.5726 0.094 Uiso 0.50 1 d PR
C6S C 1.0693(2) 0.94655(17) 0.56094(17) 0.089(5) Uani 0.50 1 d PR
H6SA H 1.1585 0.9461 0.6087 0.107 Uiso 0.50 1 d PR
C7S C 1.1858(2) 1.11821(17) 0.53860(17) 0.094(5) Uani 0.50 1 d PR
H7SA H 1.2357 1.0977 0.4930 0.112 Uiso 0.50 1 d PR
H7SB H 1.2439 1.1250 0.6104 0.112 Uiso 0.50 1 d PR
C8S C 1.1513(2) 1.22826(17) 0.52329(17) 0.078(2) Uani 0.50 1 d PR
H8SA H 1.2360 1.2818 0.5396 0.116 Uiso 0.50 1 d PR
H8SB H 1.0942 1.2215 0.4513 0.116 Uiso 0.50 1 d PR
H8SC H 1.1024 1.2490 0.5696 0.116 Uiso 0.50 1 d PR

loop_
_atom_site_aniso_label
_atom_site_aniso_U_11
_atom_site_aniso_U_22
_atom_site_aniso_U_33
_atom_site_aniso_U_23
_atom_site_aniso_U_13
_atom_site_aniso_U_12
Cu1 0.0259(2) 0.0218(2) 0.0261(2) 0.00228(16) 0.00747(17) 0.00325(17)
O1 0.0391(11) 0.0482(12) 0.0342(10) 0.0019(9) 0.0145(9) 0.0034(9)
C1 0.0441(17) 0.0469(19) 0.054(2) 0.0092(15) 0.0156(15) 0.0086(15)
F1 0.0643(15) 0.0493(14) 0.236(4) 0.0470(18) 0.0398(19) 0.0195(12)
F2 0.128(2) 0.0769(17) 0.0576(14) -0.0141(12) 0.0277(14) -0.0408(15)
F3 0.0677(13) 0.0505(12) 0.0869(15) 0.0116(11) 0.0428(12) -0.0016(10)
C2 0.0358(15) 0.0474(17) 0.0289(14) 0.0110(12) 0.0065(12) 0.0041(13)
C3 0.0372(15) 0.0429(17) 0.0458(17) 0.0108(13) 0.0197(13) 0.0055(13)
C4 0.0351(14) 0.0434(17) 0.0376(15) 0.0177(13) 0.0064(12) 0.0080(13)
C5 0.055(2) 0.0416(19) 0.067(2) 0.0134(16) 0.0234(18) 0.0078(16)
F4 0.117(2) 0.0575(15) 0.182(3) 0.0058(16) 0.115(2) 0.0096(14)
F5 0.1039(19) 0.099(2) 0.0670(15) -0.0169(13) 0.0224(14) 0.0280(16)
F6 0.107(2) 0.0707(16) 0.134(2) 0.0480(16) 0.0512(17) 0.0538(15)
O2 0.0355(10) 0.0442(12) 0.0444(12) 0.0202(9) 0.0100(9) 0.0024(9)
Cu2 0.0372(3) 0.0279(3) 0.0322(3) 0.00572(18) 0.0156(2) 0.01096(19)
O3 0.0485(11) 0.0287(10) 0.0361(10) 0.0080(8) 0.0196(9) 0.0126(9)
C6 0.089(3) 0.051(2) 0.053(2) 0.0224(16) 0.041(2) 0.0323(19)
F7 0.0904(18) 0.131(2) 0.0603(14) 0.0431(15) 0.0232(13) 0.0451(16)
F8 0.139(2) 0.0535(14) 0.0795(16) 0.0379(12) 0.0356(16) 0.0132(14)
F9 0.164(2) 0.1012(19) 0.0671(14) 0.0454(13) 0.0764(16) 0.0806(19)
C7 0.0550(18) 0.0302(15) 0.0382(15) 0.0068(12) 0.0222(14) 0.0113(13)
C8 0.0595(19) 0.0383(16) 0.0465(17) 0.0122(13) 0.0326(15) 0.0178(14)
C9 0.0370(14) 0.0218(13) 0.0415(15) -0.0008(11) 0.0156(12) 0.0058(11)
C10 0.0482(17) 0.0356(16) 0.0509(18) 0.0044(13) 0.0257(15) 0.0136(13)
F10 0.0728(13) 0.0690(14) 0.0932(16) 0.0300(12) 0.0585(12) 0.0385(11)
F11 0.0627(13) 0.0887(16) 0.0677(14) -0.0102(12) 0.0030(11) 0.0444(12)
F12 0.0697(13) 0.0360(10) 0.0998(16) 0.0206(10) 0.0450(12) 0.0248(9)
O4 0.0363(10) 0.0284(10) 0.0326(10) 0.0014(7) 0.0126(8) 0.0096(8)
O01 0.0302(9) 0.0287(10) 0.0357(10) 0.0035(8) 0.0105(8) 0.0063(8)
N1 0.0363(12) 0.0222(11) 0.0335(12) 0.0039(9) 0.0133(10) 0.0064(9)
C01 0.0462(16) 0.0193(12) 0.0373(15) 0.0069(11) 0.0169(12) 0.0072(11)
C02 0.062(2) 0.0392(17) 0.0532(19) 0.0141(14) 0.0315(16) 0.0100(15)
C03 0.0517(17) 0.0251(14) 0.0413(16) 0.0040(12) 0.0117(13) 0.0067(12)
C04 0.0479(16) 0.0221(13) 0.0337(14) 0.0052(11) 0.0120(12) 0.0099(12)
C05 0.0470(17) 0.0391(16) 0.0451(17) 0.0098(13) 0.0179(14) 0.0150(13)
C06 0.070(2) 0.0383(17) 0.0432(17) 0.0149(14) 0.0135(16) 0.0199(16)
N2 0.0411(13) 0.0270(12) 0.0358(13) 0.0036(9) 0.0052(10) 0.0079(10)
O02 0.0485(13) 0.0369(12) 0.0501(13) 0.0037(10) -0.0045(10) 0.0097(10)
C07 0.0362(14) 0.0226(13) 0.0307(13) 0.0040(10) 0.0106(11) 0.0054(11)
C08 0.0382(14) 0.0216(12) 0.0292(13) 0.0018(10) 0.0108(11) 0.0055(11)
C09 0.0382(14) 0.0248(13) 0.0374(15) 0.0045(11) 0.0079(12) 0.0065(11)
N3 0.0351(12) 0.0274(12) 0.0347(12) 0.0029(9) 0.0059(10) 0.0048(9)
N4 0.0348(12) 0.0250(11) 0.0309(11) 0.0007(9) 0.0091(9) 0.0062(9)
C041 0.0437(16) 0.0243(14) 0.0446(16) -0.0002(11) 0.0103(13) 0.0105(12)
C042 0.0474(17) 0.0302(15) 0.0451(17) 0.0043(12) 0.0106(14) 0.0142(13)
C043 0.065(2) 0.0369(17) 0.0502(19) 0.0110(14) 0.0189(16) 0.0208(15)
C044 0.075(2) 0.058(2) 0.068(2) 0.0171(18) 0.014(2) 0.038(2)
C010 0.0348(14) 0.0241(13) 0.0311(13) -0.0010(10) 0.0108(11) 0.0047(11)
C1S 0.053(4) 0.060(5) 0.048(4) 0.006(3) 0.026(4) 0.020(3)
C2S 0.063(8) 0.063(6) 0.054(7) -0.002(5) 0.007(6) 0.030(5)
C3S 0.082(7) 0.092(8) 0.078(7) 0.025(6) -0.015(5) -0.009(6)
C4S 0.058(7) 0.069(6) 0.087(10) 0.016(7) 0.040(7) 0.013(6)
C5S 0.102(7) 0.086(7) 0.077(6) 0.042(5) 0.054(5) 0.037(6)
C6S 0.066(10) 0.127(10) 0.085(11) 0.049(9) 0.031(8) 0.018(7)
C7S 0.056(8) 0.112(10) 0.078(10) -0.019(8) 0.009(7) -0.011(7)
C8S 0.080(6) 0.078(6) 0.075(6) 0.014(5) 0.034(5) 0.008(5)

loop_
_atom_type_symbol
_atom_type_description
_atom_type_scat_dispersion_real
_atom_type_scat_dispersion_imag
_atom_type_scat_source
C C 0.0033 0.0016 'International Tables Vol C Tables 4.2.6.8 and 6.1.1.4'
H H 0.0000 0.0000 'International Tables Vol C Tables 4.2.6.8 and 6.1.1.4'
N N 0.0061 0.0033 'International Tables Vol C Tables 4.2.6.8 and 6.1.1.4'
O O 0.0106 0.0060 'International Tables Vol C Tables 4.2.6.8 and 6.1.1.4'
F F 0.0171 0.0103 'International Tables Vol C Tables 4.2.6.8 and 6.1.1.4'
Cu Cu 0.3201 1.2651 'International Tables Vol C Tables 4.2.6.8 and 6.1.1.4'

loop_
_geom_angle_atom_site_label_1
_geom_angle_atom_site_label_2
_geom_angle_atom_site_label_3
_geom_angle
_geom_angle_site_symmetry_1
_geom_angle_site_symmetry_3
O1 Cu1 O1 180.0 2 .
O1 Cu1 O01 87.71(8) 2 .
O1 Cu1 O01 92.29(8) . .
O1 Cu1 O01 92.29(8) 2 2
O1 Cu1 O01 87.71(8) . 2
O01 Cu1 O01 180.0 . 2
O1 Cu1 O2 94.73(8) 2 .
O1 Cu1 O2 85.27(8) . .
O01 Cu1 O2 100.39(7) . .
O01 Cu1 O2 79.61(7) 2 .
O1 Cu1 O2 85.27(8) 2 2
O1 Cu1 O2 94.73(8) . 2
O01 Cu1 O2 79.61(7) . 2
O01 Cu1 O2 100.39(7) 2 2
O2 Cu1 O2 180.0 . 2
C2 O1 Cu1 127.6(2) . .
F1 C1 F3 107.1(3) . .
F1 C1 F2 108.1(3) . .
F3 C1 F2 104.9(3) . .
F1 C1 C2 112.0(3) . .
F3 C1 C2 114.4(3) . .
F2 C1 C2 109.9(3) . .
O1 C2 C3 128.6(3) . .
O1 C2 C1 113.0(3) . .
C3 C2 C1 118.4(3) . .
C2 C3 C4 122.6(3) . .
O2 C4 C3 128.6(3) . .
O2 C4 C5 113.3(3) . .
C3 C4 C5 118.1(3) . .
F4 C5 F5 108.4(3) . .
F4 C5 F6 107.1(3) . .
F5 C5 F6 105.2(3) . .
F4 C5 C4 114.9(3) . .
F5 C5 C4 109.5(3) . .
F6 C5 C4 111.2(3) . .
C4 O2 Cu1 121.4(2) . .
O4 Cu2 O4 180.0 . 2_666
O4 Cu2 O3 92.16(8) . .
O4 Cu2 O3 87.84(8) 2_666 .
O4 Cu2 O3 87.84(8) . 2_666
O4 Cu2 O3 92.16(8) 2_666 2_666
O3 Cu2 O3 180.000(1) . 2_666
O4 Cu2 N3 84.37(8) . .
O4 Cu2 N3 95.63(8) 2_666 .
O3 Cu2 N3 86.30(8) . .
O3 Cu2 N3 93.70(8) 2_666 .
O4 Cu2 N3 95.63(8) . 2_666
O4 Cu2 N3 84.37(8) 2_666 2_666
O3 Cu2 N3 93.70(8) . 2_666
O3 Cu2 N3 86.30(8) 2_666 2_666
N3 Cu2 N3 180.00(11) . 2_666
C7 O3 Cu2 123.94(19) . .
F8 C6 F9 110.4(3) . .
F8 C6 F7 105.5(3) . .
F9 C6 F7 105.8(3) . .
F8 C6 C7 110.0(3) . .
F9 C6 C7 113.0(3) . .
F7 C6 C7 111.8(3) . .
O3 C7 C8 127.9(3) . .
O3 C7 C6 112.9(3) . .
C8 C7 C6 119.2(3) . .
C7 C8 C9 122.1(3) . .
O4 C9 C8 128.2(3) . .
O4 C9 C10 112.3(3) . .
C8 C9 C10 119.5(3) . .
F12 C10 F11 107.2(3) . .
F12 C10 F10 106.3(2) . .
F11 C10 F10 107.5(3) . .
F12 C10 C9 111.0(2) . .
F11 C10 C9 110.9(2) . .
F10 C10 C9 113.6(3) . .
C9 O4 Cu2 124.42(19) . .
N1 O01 Cu1 123.94(15) . .
O01 N1 C07 124.7(2) . .
O01 N1 C01 121.0(2) . .
C07 N1 C01 112.3(2) . .
N1 C01 C03 111.4(2) . .
N1 C01 C02 105.3(2) . .
C03 C01 C02 110.6(2) . .
N1 C01 C04 99.9(2) . .
C03 C01 C04 115.1(2) . .
C02 C01 C04 113.7(2) . .
N2 C04 C06 110.0(2) . .
N2 C04 C05 106.1(2) . .
C06 C04 C05 110.6(3) . .
N2 C04 C01 100.3(2) . .
C06 C04 C01 115.8(2) . .
C05 C04 C01 113.2(2) . .
O02 N2 C07 124.8(2) . .
O02 N2 C04 122.5(2) . .
C07 N2 C04 112.1(2) . .
N1 C07 N2 107.9(2) . .
N1 C07 C08 126.9(2) . .
N2 C07 C08 125.0(2) . .
C010 C08 C09 104.7(2) . .
C010 C08 C07 126.7(2) . .
C09 C08 C07 128.6(3) . .
N3 C09 C08 111.4(2) . .
C09 N3 N4 105.2(2) . .
C09 N3 Cu2 125.57(18) . .
N4 N3 Cu2 129.00(16) . .
C010 N4 N3 111.7(2) . .
C010 N4 C041 128.9(2) . .
N3 N4 C041 119.5(2) . .
N4 C041 C042 114.8(2) . .
C041 C042 C043 111.9(2) . .
C044 C043 C042 115.1(3) . .
N4 C010 C08 107.1(2) . .
C2S C1S C1S 73.4(3) 2_776 2_776
C2S C1S C2S 124.9(2) 2_776 .
C1S C1S C2S 51.5(2) 2_776 .
C2S C1S C6S 4.9(2) 2_776 .
C1S C1S C6S 68.5(2) 2_776 .
C2S C1S C6S 120.0 . .
C2S C1S C3S 66.5(2) 2_776 2_776
C1S C1S C3S 139.9(4) 2_776 2_776
C2S C1S C3S 168.54(19) . 2_776
C6S C1S C3S 71.46(19) . 2_776
C2S C1S C6S 135.7(4) 2_776 2_776
C1S C1S C6S 62.3(2) 2_776 2_776
C2S C1S C6S 10.76(18) . 2_776
C6S C1S C6S 130.76(18) . 2_776
C3S C1S C6S 157.8(4) 2_776 2_776
C2S C1S C7S 109.8(2) 2_776 .
C1S C1S C7S 175.9(2) 2_776 .
C2S C1S C7S 125.2 . .
C6S C1S C7S 114.7 . .
C3S C1S C7S 43.35(19) 2_776 .
C6S C1S C7S 114.49(18) 2_776 .
C2S C1S C4S 121.3(4) 2_776 2_776
C1S C1S C4S 165.3(4) 2_776 2_776
C2S C1S C4S 113.76(17) . 2_776
C6S C1S C4S 126.24(17) . 2_776
C3S C1S C4S 54.78(16) 2_776 2_776
C6S C1S C4S 103.0(3) 2_776 2_776
C7S C1S C4S 11.87(17) . 2_776
C2S C1S C5S 171.7(4) 2_776 2_776
C1S C1S C5S 114.9(3) 2_776 2_776
C2S C1S C5S 63.38(16) . 2_776
C6S C1S C5S 176.62(17) . 2_776
C3S C1S C5S 105.2(3) 2_776 2_776
C6S C1S C5S 52.62(15) 2_776 2_776
C7S C1S C5S 61.93(16) . 2_776
C4S C1S C5S 50.38(13) 2_776 2_776
C6S C2S C1S 154.5(12) 2_776 2_776
C6S C2S C1S 99.4(10) 2_776 .
C1S C2S C1S 55.1(2) 2_776 .
C6S C2S C3S 140.6(10) 2_776 .
C1S C2S C3S 64.9(2) 2_776 .
C1S C2S C3S 120.0 . .
C6S C2S C5S 33.2(8) 2_776 2_776
C1S C2S C5S 121.3(4) 2_776 2_776
C1S C2S C5S 66.25(17) . 2_776
C3S C2S C5S 173.75(17) . 2_776
C7S C3S C2S 123.6(2) 2_776 .
C7S C3S C4S 5.6(2) 2_776 .
C2S C3S C4S 120.0 . .
C7S C3S C1S 75.2(3) 2_776 2_776
C2S C3S C1S 48.54(19) . 2_776
C4S C3S C1S 71.46(19) . 2_776
C7S C3S C6S 129.8(4) 2_776 2_776
C2S C3S C6S 6.25(17) . 2_776
C4S C3S C6S 126.24(17) . 2_776
C1S C3S C6S 54.78(16) 2_776 2_776
C7S C4S C8S 162.7(10) 2_776 2_776
C7S C4S C5S 130.8(8) 2_776 .
C8S C4S C5S 64.2(2) 2_776 .
C7S C4S C3S 17.8(8) 2_776 .
C8S C4S C3S 155.2(2) 2_776 .
C5S C4S C3S 120.0 . .
C7S C4S C1S 66.6(7) 2_776 2_776
C8S C4S C1S 123.8(3) 2_776 2_776
C5S C4S C1S 66.24(17) . 2_776
C3S C4S C1S 53.76(17) . 2_776
C8S C5S C4S 52.63(19) 2_776 .
C8S C5S C6S 155.90(18) 2_776 .
C4S C5S C6S 120.0 . .
C8S C5S C7S 61.54(19) 2_776 2_776
C4S C5S C7S 9.03(16) . 2_776
C6S C5S C7S 111.35(16) . 2_776
C8S C5S C2S 152.8(3) 2_776 2_776
C4S C5S C2S 113.75(17) . 2_776
C6S C5S C2S 6.25(17) . 2_776
C7S C5S C2S 105.1(3) 2_776 2_776
C8S C5S C1S 111.0(3) 2_776 2_776
C4S C5S C1S 63.38(16) . 2_776
C6S C5S C1S 56.62(16) . 2_776
C7S C5S C1S 54.79(15) 2_776 2_776
C2S C5S C1S 50.38(13) 2_776 2_776
C2S C6S C1S 20.6(10) 2_776 .
C2S C6S C5S 140.6(10) 2_776 .
C1S C6S C5S 120.0 . .
C2S C6S C1S 69.8(9) 2_776 2_776
C1S C6S C1S 49.24(18) . 2_776
C5S C6S C1S 70.76(18) . 2_776
C2S C6S C3S 33.2(8) 2_776 2_776
C1S C6S C3S 53.76(17) . 2_776
C5S C6S C3S 173.76(17) . 2_776
C1S C6S C3S 103.0(3) 2_776 2_776
C4S C7S C3S 156.6(10) 2_776 2_776
C4S C7S C1S 101.6(8) 2_776 .
C3S C7S C1S 61.4(3) 2_776 .
C4S C7S C8S 13.6(8) 2_776 .
C3S C7S C8S 153.0(2) 2_776 .
C1S C7S C8S 110.1 . .
C4S C7S C5S 40.1(7) 2_776 2_776
C3S C7S C5S 124.5(4) 2_776 2_776
C1S C7S C5S 63.28(16) . 2_776
C8S C7S C5S 52.02(16) . 2_776
C4S C8S C5S 63.1(2) 2_776 2_776
C4S C8S C7S 3.7(2) 2_776 .
C5S C8S C7S 66.44(19) 2_776 .

loop_
_geom_bond_atom_site_label_1
_geom_bond_atom_site_label_2
_geom_bond_distance
_geom_bond_site_symmetry_2
Cu1 O1 2.009(2) 2
Cu1 O1 2.009(2) .
Cu1 O01 2.0177(19) .
Cu1 O01 2.0177(19) 2
Cu1 O2 2.207(2) .
Cu1 O2 2.207(2) 2
O1 C2 1.255(3) .
C1 F1 1.286(4) .
C1 F3 1.319(4) .
C1 F2 1.329(4) .
C1 C2 1.524(4) .
C2 C3 1.375(4) .
C3 C4 1.392(4) .
C4 O2 1.243(4) .
C4 C5 1.517(5) .
C5 F4 1.313(4) .
C5 F5 1.320(4) .
C5 F6 1.318(4) .
Cu2 O4 1.9442(18) .
Cu2 O4 1.9443(18) 2_666
Cu2 O3 1.9612(19) .
Cu2 O3 1.9612(19) 2_666
Cu2 N3 2.461(2) .
Cu2 N3 2.461(2) 2_666
O3 C7 1.257(3) .
C6 F8 1.305(4) .
C6 F9 1.308(4) .
C6 F7 1.324(4) .
C6 C7 1.540(4) .
C7 C8 1.379(4) .
C8 C9 1.380(4) .
C9 O4 1.253(3) .
C9 C10 1.528(4) .
C10 F12 1.317(4) .
C10 F11 1.322(4) .
C10 F10 1.326(3) .
O01 N1 1.306(3) .
N1 C07 1.330(3) .
N1 C01 1.505(3) .
C01 C03 1.511(4) .
C01 C02 1.531(4) .
C01 C04 1.556(4) .
C04 N2 1.496(3) .
C04 C06 1.514(4) .
C04 C05 1.531(4) .
N2 O02 1.274(3) .
N2 C07 1.362(3) .
C07 C08 1.432(4) .
C08 C010 1.378(4) .
C08 C09 1.403(4) .
C09 N3 1.317(4) .
N3 N4 1.361(3) .
N4 C010 1.339(3) .
N4 C041 1.459(3) .
C041 C042 1.487(4) .
C042 C043 1.516(4) .
C043 C044 1.492(5) .
C1S C2S 1.135(5) 2_776
C1S C1S 1.189(5) 2_776
C1S C2S 1.3899 .
C1S C6S 1.3900 .
C1S C3S 1.372(5) 2_776
C1S C6S 1.461(5) 2_776
C1S C7S 1.5108 .
C1S C4S 1.613(5) 2_776
C1S C5S 1.652(5) 2_776
C2S C6S 0.276(4) 2_776
C2S C1S 1.136(5) 2_776
C2S C3S 1.3900 .
C2S C5S 1.613(5) 2_776
C3S C7S 1.073(5) 2_776
C3S C4S 1.3901 .
C3S C1S 1.372(5) 2_776
C3S C6S 1.613(5) 2_776
C4S C7S 0.339(5) 2_776
C4S C8S 1.238(5) 2_776
C4S C5S 1.3900 .
C4S C1S 1.613(5) 2_776
C5S C8S 1.403(5) 2_776
C5S C6S 1.3901 .
C5S C7S 1.632(5) 2_776
C5S C2S 1.613(5) 2_776
C5S C1S 1.652(5) 2_776
C6S C2S 0.276(4) 2_776
C6S C1S 1.461(5) 2_776
C6S C3S 1.613(5) 2_776
C7S C4S 0.339(5) 2_776
C7S C3S 1.073(5) 2_776
C7S C8S 1.5649 .
C7S C5S 1.632(5) 2_776
C8S C4S 1.238(5) 2_776
C8S C5S 1.403(5) 2_776
